data_4345344
loop_
_publ_author_name
'Guo, Zhen-Ji'
'Yu, Jiamei'
'Zhang, Yong-Zheng'
'Zhang, Jian'
'Chen, Ya'
'Wu, Yufeng'
'Xie, Lin-Hua'
'Li, Jian-Rong'

_publ_section_title
;
 Water-Stable In(III)-Based Metal-Organic Frameworks with Rod-Shaped
 Secondary Building Units: Single-Crystal to Single-Crystal Transformation
 and Selective Sorption of C2H2 over CO2 and CH4.
;
_journal_issue 4
_journal_name_full 'Inorganic chemistry'
_journal_page_first 2188
_journal_page_last 2197
_journal_paper_doi 10.1021/acs.inorgchem.6b02840
_journal_volume 56
_journal_year 2017
_chemical_formula_sum 'C36 H33 In3 O15'
_chemical_formula_weight 1050.08
_space_group_crystal_system monoclinic
_space_group_IT_number 14
_space_group_name_Hall '-P 2ybc'
_space_group_name_H-M_alt 'P 1 21/c 1'
_symmetry_space_group_name_Hall '-P 2ybc'
_symmetry_space_group_name_H-M 'P 1 21/c 1'
_atom_sites_solution_hydrogens geom
_audit_creation_method SHELXL-2014/7
_cell_angle_alpha 90
_cell_angle_beta 104.883(2)
_cell_angle_gamma 90
_cell_formula_units_Z 4
_cell_length_a 14.7359(2)
_cell_length_b 24.2569(4)
_cell_length_c 18.6902(3)
_cell_measurement_reflns_used 14953
_cell_measurement_temperature 353(2)
_cell_measurement_theta_max 73.8650
_cell_measurement_theta_min 4.3740
_cell_volume 6456.64(18)
_computing_cell_refinement
; 
'Wed Jun 01 23:02:11 2016' 
;
_computing_data_collection
; 
'Wed Jun 01 23:02:11 2016' 
;
_computing_data_reduction
; 
'Wed Jun 01 23:02:11 2016' 
;
_computing_structure_refinement 'SHELXL-2014/7 (Sheldrick, 2014)'
_diffrn_ambient_temperature 353(2)
_diffrn_detector_area_resol_mean 10.3376
_diffrn_measured_fraction_theta_full 0.999
_diffrn_measured_fraction_theta_max 0.999
_diffrn_measurement_device_type 'SuperNova, Dual, Cu at zero, AtlasS2'
_diffrn_measurement_method '\w scans'
_diffrn_radiation_type CuK\a
_diffrn_radiation_wavelength 1.54178
_diffrn_reflns_av_R_equivalents 0.0664
_diffrn_reflns_av_unetI/netI 0.0620
_diffrn_reflns_Laue_measured_fraction_full 0.999
_diffrn_reflns_Laue_measured_fraction_max 0.999
_diffrn_reflns_limit_h_max 17
_diffrn_reflns_limit_h_min -12
_diffrn_reflns_limit_k_max 28
_diffrn_reflns_limit_k_min -26
_diffrn_reflns_limit_l_max 21
_diffrn_reflns_limit_l_min -20
_diffrn_reflns_number 32862
_diffrn_reflns_point_group_measured_fraction_full 0.999
_diffrn_reflns_point_group_measured_fraction_max 0.999
_diffrn_reflns_theta_full 65.078
_diffrn_reflns_theta_max 65.078
_diffrn_reflns_theta_min 3.599
_diffrn_source 'sealed X-ray tube'
_exptl_absorpt_coefficient_mu 8.848
_exptl_absorpt_correction_T_max 1.00000
_exptl_absorpt_correction_T_min 0.30902
_exptl_absorpt_correction_type multi-scan
_exptl_absorpt_process_details
; 
'Wed Jun 01 23:02:11 2016' 
;
_exptl_crystal_density_diffrn 1.080
_exptl_crystal_description
; 
'Wed Jun 01 23:02:11 2016' 
;
_exptl_crystal_F_000 2064
_exptl_crystal_size_max 0.190
_exptl_crystal_size_mid 0.130
_exptl_crystal_size_min 0.120
_refine_diff_density_max 1.092
_refine_diff_density_min -1.667
_refine_diff_density_rms 0.130
_refine_ls_extinction_method none
_refine_ls_goodness_of_fit_ref 0.982
_refine_ls_hydrogen_treatment constr
_refine_ls_matrix_type full
_refine_ls_number_parameters 490
_refine_ls_number_reflns 10997
_refine_ls_number_restraints 0
_refine_ls_restrained_S_all 0.982
_refine_ls_R_factor_all 0.0610
_refine_ls_R_factor_gt 0.0459
_refine_ls_shift/su_max 0.002
_refine_ls_shift/su_mean 0.000
_refine_ls_structure_factor_coef Fsqd
_refine_ls_weighting_details 'w=1/[\s^2^(Fo^2^)+(0.0449P)^2^+31.3311P] where P=(Fo^2^+2Fc^2^)/3'
_refine_ls_weighting_scheme calc
_refine_ls_wR_factor_gt 0.1081
_refine_ls_wR_factor_ref 0.1156
_reflns_Friedel_coverage 0.000
_reflns_number_gt 8756
_reflns_number_total 10997
_reflns_threshold_expression 'I > 2\s(I)'
_cod_data_source_file ic6b02840_si_002.cif
_cod_data_source_block BUT_70B
_cod_database_code 4345344
_shelx_shelxl_version_number 2014/7
_shelx_space_group_comment
; 
The symmetry employed for this shelxl refinement is uniquely defined 
by the following loop, which should always be used as a source of 
symmetry information in preference to the above space-group names. 
They are only intended as comments. 
;
_shelx_estimated_absorpt_t_min 0.284
_shelx_estimated_absorpt_t_max 0.417

loop_
_space_group_symop_operation_xyz
'x, y, z'
'-x, y+1/2, -z+1/2'
'-x, -y, -z'
'x, -y-1/2, z-1/2'

loop_
_atom_site_label
_atom_site_type_symbol
_atom_site_fract_x
_atom_site_fract_y
_atom_site_fract_z
_atom_site_U_iso_or_equiv
_atom_site_adp_type
_atom_site_occupancy
_atom_site_site_symmetry_order
_atom_site_calc_flag
_atom_site_refinement_flags_posn
_atom_site_refinement_flags_adp
_atom_site_refinement_flags_occupancy
In1 In 0.0000 0.5000 0.5000 0.01370(11) Uani 1 2 d S . P
In2 In 0.11570(2) 0.46682(2) 0.68892(2) 0.01382(9) Uani 1 1 d . . .
In3 In 0.32800(2) 0.47062(2) 0.83286(2) 0.01369(9) Uani 1 1 d . . .
In4 In 0.5000 0.5000 1.0000 0.01483(12) Uani 1 2 d S . P
O3 O 0.4246(2) 0.44070(16) 0.9264(2) 0.0191(8) Uani 1 1 d . . .
H1 H 0.4339 0.4031 0.9351 0.023 Uiso 1 1 calc R U .
O2 O 0.2394(3) 0.50839(16) 0.7407(2) 0.0197(8) Uani 1 1 d . . .
H2A H 0.2543 0.5423 0.7234 0.024 Uiso 1 1 calc R U .
O1 O 0.1251(2) 0.48552(15) 0.58105(19) 0.0166(8) Uani 1 1 d . . .
H3A H 0.1830 0.4873 0.5698 0.020 Uiso 1 1 calc R U .
O11 O 0.2898(2) 0.54148(16) 0.88955(19) 0.0181(8) Uani 1 1 d . . .
O12 O 0.3705(3) 0.53856(18) 1.0095(2) 0.0237(9) Uani 1 1 d . . .
O16 O 0.0071(3) 0.91892(16) 0.8568(2) 0.0216(8) Uani 1 1 d . . .
O15 O 0.0445(3) 0.91729(16) 0.9815(2) 0.0227(8) Uani 1 1 d . . .
O14 O -0.2210(2) 0.57462(16) 1.1265(2) 0.0190(8) Uani 1 1 d . . .
O13 O -0.0857(3) 0.55097(18) 1.2068(2) 0.0260(9) Uani 1 1 d . . .
O6 O -0.0685(3) 0.53882(17) 0.5772(2) 0.0219(8) Uani 1 1 d . . .
O5 O 0.0361(3) 0.54060(16) 0.6877(2) 0.0208(8) Uani 1 1 d . . .
O9 O -0.4961(3) 0.55302(16) 0.9111(2) 0.0202(8) Uani 1 1 d . . .
O10 O -0.5553(3) 0.51072(17) 0.8024(2) 0.0227(8) Uani 1 1 d . . .
O8 O -0.3369(3) 0.89685(16) 0.7286(2) 0.0205(8) Uani 1 1 d . . .
O7 O -0.1923(3) 0.89141(16) 0.8060(2) 0.0260(9) Uani 1 1 d . . .
C1 C 0.3030(4) 0.5546(2) 0.9570(3) 0.0183(11) Uani 1 1 d . . .
C2 C 0.2333(4) 0.5920(3) 0.9770(3) 0.0241(12) Uani 1 1 d . . .
H2 H 0.2405 0.5997 1.0269 0.029 Uiso 1 1 calc R U .
C3 C 0.1626(4) 0.6146(2) 0.9292(3) 0.0169(11) Uani 1 1 d . . .
H3 H 0.1560 0.6079 0.8792 0.020 Uiso 1 1 calc R U .
C4 C 0.0917(4) 0.6506(2) 0.9508(3) 0.0177(11) Uani 1 1 d . . .
C5 C 0.0976(4) 0.7080(2) 0.9478(3) 0.0189(11) Uani 1 1 d . . .
C6 C 0.0313(4) 0.7408(2) 0.9715(3) 0.0203(11) Uani 1 1 d . . .
C7 C -0.0377(4) 0.7151(2) 1.0006(3) 0.0196(11) Uani 1 1 d . . .
C8 C -0.0424(4) 0.6573(2) 1.0038(3) 0.0184(11) Uani 1 1 d . . .
C9 C 0.0203(4) 0.6249(2) 0.9767(3) 0.0172(11) Uani 1 1 d . . .
C10 C 0.1767(4) 0.7337(3) 0.9213(4) 0.0323(15) Uani 1 1 d . . .
H10A H 0.1714 0.7732 0.9223 0.048 Uiso 1 1 calc R U .
H10B H 0.2358 0.7226 0.9532 0.048 Uiso 1 1 calc R U .
H10C H 0.1729 0.7218 0.8716 0.048 Uiso 1 1 calc R U .
C11 C -0.1072(4) 0.7500(3) 1.0275(4) 0.0293(14) Uani 1 1 d . . .
H11A H -0.0944 0.7883 1.0214 0.044 Uiso 1 1 calc R U .
H11B H -0.1697 0.7415 0.9992 0.044 Uiso 1 1 calc R U .
H11C H -0.1016 0.7425 1.0788 0.044 Uiso 1 1 calc R U .
C12 C 0.0108(4) 0.5632(2) 0.9734(4) 0.0265(13) Uani 1 1 d . . .
H12A H 0.0591 0.5478 0.9535 0.040 Uiso 1 1 calc R U .
H12B H 0.0168 0.5490 1.0224 0.040 Uiso 1 1 calc R U .
H12C H -0.0496 0.5534 0.9423 0.040 Uiso 1 1 calc R U .
C13 C 0.0341(4) 0.8019(2) 0.9715(3) 0.0217(12) Uani 1 1 d . . .
H13 H 0.0306 0.8195 1.0150 0.026 Uiso 1 1 calc R U .
C14 C 0.0412(4) 0.8339(2) 0.9157(3) 0.0202(11) Uani 1 1 d . . .
H14 H 0.0529 0.8180 0.8737 0.024 Uiso 1 1 calc R U .
C15 C 0.0309(4) 0.8941(2) 0.9190(3) 0.0182(11) Uani 1 1 d . . .
C16 C -0.1074(4) 0.6303(2) 1.0425(3) 0.0185(11) Uani 1 1 d . . .
H16 H -0.1718 0.6336 1.0227 0.022 Uiso 1 1 calc R U .
C17 C -0.0758(4) 0.6018(3) 1.1040(3) 0.0239(12) Uani 1 1 d . . .
H17 H -0.0110 0.5986 1.1217 0.029 Uiso 1 1 calc R U .
C18 C -0.1344(4) 0.5741(2) 1.1481(3) 0.0203(12) Uani 1 1 d . . .
C21 C -0.0404(3) 0.5531(2) 0.6442(3) 0.0157(11) Uani 1 1 d . . .
C22 C -0.1047(4) 0.5877(2) 0.6744(3) 0.0213(12) Uani 1 1 d . . .
H22 H -0.1591 0.6013 0.6422 0.026 Uiso 1 1 calc R U .
C23 C -0.0875(4) 0.6000(2) 0.7453(3) 0.0202(11) Uani 1 1 d . . .
H23 H -0.0308 0.5882 0.7762 0.024 Uiso 1 1 calc R U .
C24 C -0.1523(4) 0.6312(2) 0.7794(3) 0.0169(11) Uani 1 1 d . . .
C25 C -0.2190(4) 0.6013(2) 0.8055(3) 0.0193(11) Uani 1 1 d . . .
C26 C -0.2839(4) 0.6308(2) 0.8338(3) 0.0181(11) Uani 1 1 d . . .
C27 C -0.2809(4) 0.6884(2) 0.8389(3) 0.0184(11) Uani 1 1 d . . .
C28 C -0.2141(4) 0.7173(2) 0.8127(3) 0.0177(11) Uani 1 1 d . . .
C29 C -0.1489(4) 0.6883(2) 0.7834(3) 0.0187(11) Uani 1 1 d . . .
C30 C -0.2177(4) 0.5392(2) 0.8037(4) 0.0275(13) Uani 1 1 d . . .
H30A H -0.2672 0.5251 0.8233 0.041 Uiso 1 1 calc R U .
H30B H -0.2267 0.5269 0.7536 0.041 Uiso 1 1 calc R U .
H30C H -0.1583 0.5261 0.8332 0.041 Uiso 1 1 calc R U .
C31 C -0.3502(4) 0.7173(3) 0.8732(4) 0.0276(13) Uani 1 1 d . . .
H31A H -0.3899 0.6905 0.8877 0.041 Uiso 1 1 calc R U .
H31B H -0.3168 0.7377 0.9159 0.041 Uiso 1 1 calc R U .
H31C H -0.3879 0.7422 0.8377 0.041 Uiso 1 1 calc R U .
C32 C -0.0759(4) 0.7201(2) 0.7556(3) 0.0236(12) Uani 1 1 d . . .
H32A H -0.0835 0.7589 0.7625 0.035 Uiso 1 1 calc R U .
H32B H -0.0142 0.7089 0.7829 0.035 Uiso 1 1 calc R U .
H32C H -0.0838 0.7126 0.7040 0.035 Uiso 1 1 calc R U .
C33 C -0.3592(4) 0.6010(2) 0.8579(3) 0.0181(11) Uani 1 1 d . . .
H33 H -0.3596 0.6040 0.9074 0.022 Uiso 1 1 calc R U .
C34 C -0.4263(4) 0.5703(2) 0.8141(3) 0.0218(12) Uani 1 1 d . . .
H34 H -0.4284 0.5665 0.7642 0.026 Uiso 1 1 calc R U .
C35 C -0.4970(4) 0.5425(2) 0.8444(3) 0.0176(11) Uani 1 1 d . . .
C36 C -0.2112(4) 0.7783(2) 0.8111(3) 0.0192(11) Uani 1 1 d . . .
H36 H -0.1552 0.7953 0.8354 0.023 Uiso 1 1 calc R U .
C37 C -0.2827(4) 0.8108(2) 0.7774(3) 0.0220(12) Uani 1 1 d . . .
H37 H -0.3416 0.7953 0.7579 0.026 Uiso 1 1 calc R U .
C38 C -0.2701(4) 0.8708(2) 0.7704(3) 0.0184(11) Uani 1 1 d . . .

loop_
_atom_site_aniso_label
_atom_site_aniso_U_11
_atom_site_aniso_U_22
_atom_site_aniso_U_33
_atom_site_aniso_U_23
_atom_site_aniso_U_13
_atom_site_aniso_U_12
In1 0.0209(3) 0.0063(2) 0.0127(2) -0.00040(18) 0.00214(18) 0.00052(19)
In2 0.01571(18) 0.00934(18) 0.01501(17) 0.00178(13) 0.00140(13) 0.00013(13)
In3 0.01340(18) 0.00959(18) 0.01678(17) -0.00064(13) 0.00152(13) -0.00084(13)
In4 0.0137(2) 0.0120(3) 0.0171(2) -0.00077(19) 0.00069(18) 0.00098(19)
O3 0.0184(19) 0.0094(19) 0.0275(19) 0.0019(16) 0.0025(15) 0.0017(15)
O2 0.022(2) 0.013(2) 0.0221(18) 0.0032(15) 0.0024(15) -0.0021(16)
O1 0.0147(18) 0.016(2) 0.0195(18) 0.0029(15) 0.0040(14) 0.0037(15)
O11 0.0153(18) 0.017(2) 0.0196(18) -0.0021(15) 0.0005(14) 0.0025(15)
O12 0.0163(19) 0.030(2) 0.0224(19) -0.0017(17) 0.0011(15) 0.0095(17)
O16 0.025(2) 0.015(2) 0.025(2) -0.0019(16) 0.0067(16) 0.0022(16)
O15 0.033(2) 0.011(2) 0.0229(19) -0.0014(16) 0.0048(16) 0.0053(17)
O14 0.016(2) 0.016(2) 0.0248(19) 0.0053(16) 0.0057(15) -0.0052(15)
O13 0.022(2) 0.032(3) 0.023(2) 0.0085(18) 0.0048(16) -0.0009(18)
O6 0.027(2) 0.019(2) 0.0180(19) -0.0017(16) 0.0032(15) 0.0045(17)
O5 0.019(2) 0.017(2) 0.0231(19) -0.0031(16) 0.0002(15) 0.0050(16)
O9 0.020(2) 0.017(2) 0.0243(19) 0.0020(16) 0.0069(15) -0.0014(16)
O10 0.020(2) 0.021(2) 0.028(2) -0.0016(17) 0.0059(16) -0.0052(16)
O8 0.021(2) 0.015(2) 0.0253(19) 0.0032(16) 0.0047(15) -0.0041(16)
O7 0.026(2) 0.009(2) 0.037(2) 0.0011(17) -0.0036(17) -0.0019(16)
C1 0.019(3) 0.013(3) 0.023(3) -0.005(2) 0.007(2) 0.000(2)
C2 0.023(3) 0.024(3) 0.025(3) -0.006(2) 0.005(2) 0.002(2)
C3 0.018(3) 0.010(3) 0.025(3) 0.000(2) 0.009(2) 0.000(2)
C4 0.021(3) 0.011(3) 0.021(3) 0.001(2) 0.006(2) 0.002(2)
C5 0.020(3) 0.012(3) 0.027(3) 0.003(2) 0.010(2) 0.004(2)
C6 0.026(3) 0.012(3) 0.024(3) 0.002(2) 0.008(2) 0.003(2)
C7 0.023(3) 0.014(3) 0.022(3) 0.004(2) 0.008(2) 0.003(2)
C8 0.021(3) 0.012(3) 0.022(3) 0.005(2) 0.006(2) 0.001(2)
C9 0.018(3) 0.010(3) 0.023(3) 0.006(2) 0.005(2) 0.002(2)
C10 0.032(4) 0.015(3) 0.056(4) 0.005(3) 0.023(3) 0.003(3)
C11 0.033(3) 0.017(3) 0.045(4) 0.004(3) 0.022(3) 0.008(3)
C12 0.030(3) 0.011(3) 0.043(3) -0.002(3) 0.016(3) -0.002(2)
C13 0.022(3) 0.015(3) 0.028(3) 0.001(2) 0.008(2) 0.004(2)
C14 0.026(3) 0.007(3) 0.027(3) -0.002(2) 0.006(2) 0.000(2)
C15 0.016(3) 0.011(3) 0.026(3) 0.002(2) 0.002(2) 0.003(2)
C16 0.016(3) 0.015(3) 0.024(3) 0.002(2) 0.004(2) 0.001(2)
C17 0.020(3) 0.026(3) 0.025(3) 0.004(2) 0.005(2) -0.004(2)
C18 0.027(3) 0.016(3) 0.017(3) -0.001(2) 0.003(2) -0.002(2)
C21 0.012(3) 0.012(3) 0.023(3) -0.002(2) 0.005(2) 0.000(2)
C22 0.020(3) 0.020(3) 0.023(3) -0.004(2) 0.004(2) 0.005(2)
C23 0.019(3) 0.018(3) 0.023(3) -0.001(2) 0.005(2) 0.002(2)
C24 0.018(3) 0.014(3) 0.020(2) -0.001(2) 0.006(2) -0.001(2)
C25 0.021(3) 0.012(3) 0.026(3) -0.001(2) 0.008(2) -0.002(2)
C26 0.020(3) 0.012(3) 0.023(3) 0.002(2) 0.009(2) -0.002(2)
C27 0.021(3) 0.012(3) 0.024(3) -0.001(2) 0.009(2) -0.001(2)
C28 0.022(3) 0.011(3) 0.021(3) -0.001(2) 0.007(2) -0.003(2)
C29 0.024(3) 0.014(3) 0.020(3) -0.002(2) 0.008(2) -0.004(2)
C30 0.028(3) 0.012(3) 0.046(4) -0.001(3) 0.016(3) 0.000(2)
C31 0.031(3) 0.018(3) 0.042(3) -0.003(3) 0.023(3) -0.003(3)
C32 0.024(3) 0.015(3) 0.037(3) -0.004(2) 0.017(2) -0.004(2)
C33 0.018(3) 0.012(3) 0.025(3) 0.004(2) 0.008(2) 0.002(2)
C34 0.022(3) 0.022(3) 0.024(3) 0.004(2) 0.010(2) -0.002(2)
C35 0.015(3) 0.012(3) 0.025(3) 0.006(2) 0.004(2) 0.003(2)
C36 0.027(3) 0.009(3) 0.023(3) -0.001(2) 0.007(2) -0.004(2)
C37 0.027(3) 0.013(3) 0.026(3) -0.001(2) 0.006(2) -0.007(2)
C38 0.023(3) 0.010(3) 0.022(3) -0.001(2) 0.006(2) -0.001(2)

loop_
_atom_type_symbol
_atom_type_description
_atom_type_scat_dispersion_real
_atom_type_scat_dispersion_imag
_atom_type_scat_source
C C 0.0181 0.0091 'International Tables Vol C Tables 4.2.6.8 and 6.1.1.4'
H H 0.0000 0.0000 'International Tables Vol C Tables 4.2.6.8 and 6.1.1.4'
O O 0.0492 0.0322 'International Tables Vol C Tables 4.2.6.8 and 6.1.1.4'
In In 0.0822 5.0449 'International Tables Vol C Tables 4.2.6.8 and 6.1.1.4'

loop_
_geom_angle_atom_site_label_1
_geom_angle_atom_site_label_2
_geom_angle_atom_site_label_3
_geom_angle
_geom_angle_site_symmetry_1
_geom_angle_site_symmetry_3
O1 In1 O1 180.0 3_566 .
O1 In1 O15 88.59(15) 3_566 4_575
O1 In1 O15 91.41(15) . 4_575
O1 In1 O15 91.41(15) 3_566 2_546
O1 In1 O15 88.59(15) . 2_546
O15 In1 O15 180.0(2) 4_575 2_546
O1 In1 O6 93.74(14) 3_566 3_566
O1 In1 O6 86.26(14) . 3_566
O15 In1 O6 94.81(15) 4_575 3_566
O15 In1 O6 85.19(15) 2_546 3_566
O1 In1 O6 86.26(14) 3_566 .
O1 In1 O6 93.74(14) . .
O15 In1 O6 85.19(15) 4_575 .
O15 In1 O6 94.81(15) 2_546 .
O6 In1 O6 180.0 3_566 .
O2 In2 O1 94.32(14) . .
O2 In2 O5 90.68(15) . .
O1 In2 O5 88.89(14) . .
O2 In2 O16 175.03(15) . 2_546
O1 In2 O16 89.50(14) . 2_546
O5 In2 O16 92.59(15) . 2_546
O2 In2 O7 90.27(15) . 2_546
O1 In2 O7 93.59(15) . 2_546
O5 In2 O7 177.27(15) . 2_546
O16 In2 O7 86.30(15) 2_546 2_546
O2 In2 O13 92.02(15) . 3_567
O1 In2 O13 172.16(14) . 3_567
O5 In2 O13 86.41(15) . 3_567
O16 In2 O13 84.45(15) 2_546 3_567
O7 In2 O13 91.00(16) 2_546 3_567
O3 In3 O2 173.90(15) . .
O3 In3 O8 92.07(15) . 2_546
O2 In3 O8 92.04(15) . 2_546
O3 In3 O11 94.22(14) . .
O2 In3 O11 82.48(14) . .
O8 In3 O11 168.75(14) 2_546 .
O3 In3 O10 87.69(15) . 1_655
O2 In3 O10 87.53(15) . 1_655
O8 In3 O10 94.08(15) 2_546 1_655
O11 In3 O10 95.48(15) . 1_655
O3 In3 O14 86.15(14) . 3_567
O2 In3 O14 98.67(14) . 3_567
O8 In3 O14 85.26(15) 2_546 3_567
O11 In3 O14 85.87(14) . 3_567
O10 In3 O14 173.78(14) 1_655 3_567
O3 In4 O3 180.0 3_667 .
O3 In4 O9 91.06(15) 3_667 3_567
O3 In4 O9 88.94(15) . 3_567
O3 In4 O9 88.94(15) 3_667 1_655
O3 In4 O9 91.06(15) . 1_655
O9 In4 O9 180.0 3_567 1_655
O3 In4 O12 88.84(15) 3_667 .
O3 In4 O12 91.16(15) . .
O9 In4 O12 89.76(15) 3_567 .
O9 In4 O12 90.24(15) 1_655 .
O3 In4 O12 91.16(15) 3_667 3_667
O3 In4 O12 88.84(15) . 3_667
O9 In4 O12 90.24(15) 3_567 3_667
O9 In4 O12 89.76(15) 1_655 3_667
O12 In4 O12 180.0 . 3_667
In3 O3 In4 116.36(18) . .
In3 O3 H1 121.8 . .
In4 O3 H1 121.8 . .
In2 O2 In3 117.18(18) . .
In2 O2 H2A 121.4 . .
In3 O2 H2A 121.4 . .
In1 O1 In2 117.79(16) . .
In1 O1 H3A 121.1 . .
In2 O1 H3A 121.1 . .
C1 O11 In3 133.9(4) . .
C1 O12 In4 126.9(3) . .
C15 O16 In2 128.9(3) . 2_556
C15 O15 In1 125.2(3) . 2_556
C18 O14 In3 130.6(4) . 3_567
C18 O13 In2 131.7(4) . 3_567
C21 O6 In1 133.3(3) . .
C21 O5 In2 127.8(4) . .
C35 O9 In4 130.8(4) . 1_455
C35 O10 In3 124.5(3) . 1_455
C38 O8 In3 127.1(3) . 2_556
C38 O7 In2 139.0(4) . 2_556
O11 C1 O12 125.8(5) . .
O11 C1 C2 117.6(5) . .
O12 C1 C2 116.6(5) . .
C3 C2 C1 124.4(5) . .
C3 C2 H2 117.8 . .
C1 C2 H2 117.8 . .
C2 C3 C4 123.4(5) . .
C2 C3 H3 118.3 . .
C4 C3 H3 118.3 . .
C5 C4 C9 121.0(5) . .
C5 C4 C3 121.1(5) . .
C9 C4 C3 117.9(5) . .
C4 C5 C6 119.5(5) . .
C4 C5 C10 119.1(5) . .
C6 C5 C10 121.4(5) . .
C7 C6 C5 119.5(5) . .
C7 C6 C13 117.7(5) . .
C5 C6 C13 122.7(5) . .
C8 C7 C6 120.4(5) . .
C8 C7 C11 120.0(5) . .
C6 C7 C11 119.6(5) . .
C9 C8 C7 119.9(5) . .
C9 C8 C16 119.5(5) . .
C7 C8 C16 120.3(5) . .
C8 C9 C4 119.5(5) . .
C8 C9 C12 120.6(5) . .
C4 C9 C12 119.8(5) . .
C5 C10 H10A 109.5 . .
C5 C10 H10B 109.5 . .
H10A C10 H10B 109.5 . .
C5 C10 H10C 109.5 . .
H10A C10 H10C 109.5 . .
H10B C10 H10C 109.5 . .
C7 C11 H11A 109.5 . .
C7 C11 H11B 109.5 . .
H11A C11 H11B 109.5 . .
C7 C11 H11C 109.5 . .
H11A C11 H11C 109.5 . .
H11B C11 H11C 109.5 . .
C9 C12 H12A 109.5 . .
C9 C12 H12B 109.5 . .
H12A C12 H12B 109.5 . .
C9 C12 H12C 109.5 . .
H12A C12 H12C 109.5 . .
H12B C12 H12C 109.5 . .
C14 C13 C6 126.4(5) . .
C14 C13 H13 116.8 . .
C6 C13 H13 116.8 . .
C13 C14 C15 121.2(5) . .
C13 C14 H14 119.4 . .
C15 C14 H14 119.4 . .
O15 C15 O16 125.0(5) . .
O15 C15 C14 119.1(5) . .
O16 C15 C14 115.9(5) . .
C17 C16 C8 121.7(5) . .
C17 C16 H16 119.2 . .
C8 C16 H16 119.2 . .
C16 C17 C18 126.2(5) . .
C16 C17 H17 116.9 . .
C18 C17 H17 116.9 . .
O14 C18 O13 126.3(5) . .
O14 C18 C17 120.6(5) . .
O13 C18 C17 113.1(5) . .
O5 C21 O6 126.3(5) . .
O5 C21 C22 116.7(5) . .
O6 C21 C22 117.0(5) . .
C23 C22 C21 122.3(5) . .
C23 C22 H22 118.9 . .
C21 C22 H22 118.9 . .
C22 C23 C24 124.6(5) . .
C22 C23 H23 117.7 . .
C24 C23 H23 117.7 . .
C29 C24 C25 121.0(5) . .
C29 C24 C23 121.0(5) . .
C25 C24 C23 118.0(5) . .
C24 C25 C26 118.3(5) . .
C24 C25 C30 119.6(5) . .
C26 C25 C30 122.1(5) . .
C25 C26 C27 121.4(5) . .
C25 C26 C33 120.1(5) . .
C27 C26 C33 118.5(5) . .
C28 C27 C26 119.3(5) . .
C28 C27 C31 122.0(5) . .
C26 C27 C31 118.7(5) . .
C27 C28 C29 119.9(5) . .
C27 C28 C36 122.4(5) . .
C29 C28 C36 117.6(5) . .
C24 C29 C28 120.0(5) . .
C24 C29 C32 120.5(5) . .
C28 C29 C32 119.6(5) . .
C25 C30 H30A 109.5 . .
C25 C30 H30B 109.5 . .
H30A C30 H30B 109.5 . .
C25 C30 H30C 109.5 . .
H30A C30 H30C 109.5 . .
H30B C30 H30C 109.5 . .
C27 C31 H31A 109.5 . .
C27 C31 H31B 109.5 . .
H31A C31 H31B 109.5 . .
C27 C31 H31C 109.5 . .
H31A C31 H31C 109.5 . .
H31B C31 H31C 109.5 . .
C29 C32 H32A 109.5 . .
C29 C32 H32B 109.5 . .
H32A C32 H32B 109.5 . .
C29 C32 H32C 109.5 . .
H32A C32 H32C 109.5 . .
H32B C32 H32C 109.5 . .
C34 C33 C26 125.2(5) . .
C34 C33 H33 117.4 . .
C26 C33 H33 117.4 . .
C33 C34 C35 120.4(5) . .
C33 C34 H34 119.8 . .
C35 C34 H34 119.8 . .
O9 C35 O10 124.5(5) . .
O9 C35 C34 117.1(5) . .
O10 C35 C34 118.4(5) . .
C37 C36 C28 125.1(5) . .
C37 C36 H36 117.5 . .
C28 C36 H36 117.5 . .
C36 C37 C38 121.4(5) . .
C36 C37 H37 119.3 . .
C38 C37 H37 119.3 . .
O8 C38 O7 125.8(5) . .
O8 C38 C37 116.9(5) . .
O7 C38 C37 117.3(5) . .

loop_
_geom_bond_atom_site_label_1
_geom_bond_atom_site_label_2
_geom_bond_distance
_geom_bond_site_symmetry_2
In1 O1 2.094(4) 3_566
In1 O1 2.094(4) .
In1 O15 2.166(4) 4_575
In1 O15 2.166(4) 2_546
In1 O6 2.177(4) 3_566
In1 O6 2.177(4) .
In2 O2 2.090(4) .
In2 O1 2.106(3) .
In2 O5 2.137(4) .
In2 O16 2.136(4) 2_546
In2 O7 2.139(4) 2_546
In2 O13 2.150(4) 3_567
In3 O3 2.081(4) .
In3 O2 2.087(4) .
In3 O8 2.149(4) 2_546
In3 O11 2.168(4) .
In3 O10 2.175(4) 1_655
In3 O14 2.210(3) 3_567
In4 O3 2.100(4) 3_667
In4 O3 2.100(4) .
In4 O9 2.114(4) 3_567
In4 O9 2.114(4) 1_655
In4 O12 2.173(4) .
In4 O12 2.173(4) 3_667
O3 H1 0.9300 .
O2 H2A 0.9300 .
O1 H3A 0.9300 .
O11 C1 1.265(6) .
O12 C1 1.265(7) .
O16 C15 1.275(7) .
O16 In2 2.136(4) 2_556
O15 C15 1.264(7) .
O15 In1 2.166(4) 2_556
O14 C18 1.235(7) .
O14 In3 2.209(3) 3_567
O13 C18 1.277(7) .
O13 In2 2.150(4) 3_567
O6 C21 1.263(6) .
O5 C21 1.246(6) .
O9 C35 1.269(7) .
O9 In4 2.114(4) 1_455
O10 C35 1.266(7) .
O10 In3 2.175(4) 1_455
O8 C38 1.259(7) .
O8 In3 2.149(4) 2_556
O7 C38 1.271(7) .
O7 In2 2.139(4) 2_556
C1 C2 1.489(7) .
C2 C3 1.306(8) .
C2 H2 0.9300 .
C3 C4 1.495(7) .
C3 H3 0.9300 .
C4 C5 1.395(8) .
C4 C9 1.411(7) .
C5 C6 1.418(8) .
C5 C10 1.513(8) .
C6 C7 1.415(8) .
C6 C13 1.482(8) .
C7 C8 1.405(8) .
C7 C11 1.512(7) .
C8 C9 1.404(8) .
C8 C16 1.491(7) .
C9 C12 1.502(8) .
C10 H10A 0.9600 .
C10 H10B 0.9600 .
C10 H10C 0.9600 .
C11 H11A 0.9600 .
C11 H11B 0.9600 .
C11 H11C 0.9600 .
C12 H12A 0.9600 .
C12 H12B 0.9600 .
C12 H12C 0.9600 .
C13 C14 1.326(8) .
C13 H13 0.9300 .
C14 C15 1.472(7) .
C14 H14 0.9300 .
C16 C17 1.320(8) .
C16 H16 0.9300 .
C17 C18 1.498(8) .
C17 H17 0.9300 .
C21 C22 1.482(7) .
C22 C23 1.317(8) .
C22 H22 0.9300 .
C23 C24 1.485(7) .
C23 H23 0.9300 .
C24 C29 1.388(8) .
C24 C25 1.406(7) .
C25 C26 1.402(8) .
C25 C30 1.507(8) .
C26 C27 1.402(8) .
C26 C33 1.487(7) .
C27 C28 1.396(7) .
C27 C31 1.510(7) .
C28 C29 1.410(8) .
C28 C36 1.480(7) .
C29 C32 1.518(7) .
C30 H30A 0.9600 .
C30 H30B 0.9600 .
C30 H30C 0.9600 .
C31 H31A 0.9600 .
C31 H31B 0.9600 .
C31 H31C 0.9600 .
C32 H32A 0.9600 .
C32 H32B 0.9600 .
C32 H32C 0.9600 .
C33 C34 1.337(8) .
C33 H33 0.9300 .
C34 C35 1.471(7) .
C34 H34 0.9300 .
C36 C37 1.337(8) .
C36 H36 0.9300 .
C37 C38 1.477(8) .
C37 H37 0.9300 .
